data_7156964
loop_
_publ_author_name
'Luo, Jinghua'
'Chen, Rongshun'
'Fan, Xia'
'Gong, Junyu'
'Han, Jie'
'He, Zhengjie'

_publ_section_title
;
 Catalytic asymmetric (4 + 1) annulation of nitroalkenes with allylic
 acetates: stereoselective synthesis of isoxazoline N-oxides.
;
_journal_issue 29
_journal_name_full 'Organic &amp; biomolecular chemistry'
_journal_page_first 6989
_journal_page_last 6993
_journal_paper_doi 10.1039/c9ob01058k
_journal_volume 17
_journal_year 2019
_chemical_absolute_configuration unk
_chemical_formula_sum 'C24 H25 N O6'
_chemical_formula_weight 423.45
_space_group_IT_number 19
_space_group_name_Hall 'P 2ac 2ab'
_space_group_name_H-M_alt 'P 21 21 21'
_symmetry_cell_setting orthorhombic
_symmetry_space_group_name_Hall 'P 2ac 2ab'
_symmetry_space_group_name_H-M 'P 21 21 21'
_atom_sites_solution_hydrogens geom
_atom_sites_solution_primary direct
_atom_sites_solution_secondary difmap
_audit_creation_method SHELXL-97
_audit_update_record
;
2018-08-07 deposited with the CCDC.    2019-07-09 downloaded from the CCDC.
;
_cell_angle_alpha 90.00
_cell_angle_beta 90.00
_cell_angle_gamma 90.00
_cell_formula_units_Z 4
_cell_length_a 5.530(2)
_cell_length_b 12.216(4)
_cell_length_c 32.227(13)
_cell_measurement_reflns_used 2274
_cell_measurement_temperature 113(2)
_cell_measurement_theta_max 25.5
_cell_measurement_theta_min 3.0
_cell_volume 2177.1(14)
_computing_cell_refinement
; 
Rigaku CrystalClear-SM Expert 2.1 b42 
;
_computing_data_collection
; 
Rigaku CrystalClear-SM Expert 2.1 b42 
;
_computing_data_reduction
; 
Rigaku CrystalClear-SM Expert 2.1 b42 
;
_computing_molecular_graphics 'Bruker SHELXTL'
_computing_publication_material 'Bruker SHELXTL'
_computing_structure_refinement 'SHELXL-97 (Sheldrick, 1997)'
_computing_structure_solution 'SHELXS-97 (Sheldrick, 1990)'
_diffrn_ambient_temperature 113(2)
_diffrn_detector_area_resol_mean 5.8140
_diffrn_measured_fraction_theta_full 0.996
_diffrn_measured_fraction_theta_max 0.996
_diffrn_measurement_device_type 'Rigaku XtaLAB P200'
_diffrn_measurement_method '\w and \f scans'
_diffrn_radiation_monochromator multilayer
_diffrn_radiation_source 'rotating anode'
_diffrn_radiation_type MoK\a
_diffrn_radiation_wavelength 0.71073
_diffrn_reflns_av_R_equivalents 0.0960
_diffrn_reflns_av_sigmaI/netI 0.0654
_diffrn_reflns_limit_h_max 6
_diffrn_reflns_limit_h_min -6
_diffrn_reflns_limit_k_max 14
_diffrn_reflns_limit_k_min -14
_diffrn_reflns_limit_l_max 39
_diffrn_reflns_limit_l_min -28
_diffrn_reflns_number 19718
_diffrn_reflns_theta_full 25.69
_diffrn_reflns_theta_max 25.69
_diffrn_reflns_theta_min 3.03
_diffrn_standards_decay_% 0
_diffrn_standards_interval_count 0
_diffrn_standards_interval_time 0
_diffrn_standards_number 0
_exptl_absorpt_coefficient_mu 0.093
_exptl_absorpt_correction_T_max 0.9889
_exptl_absorpt_correction_T_min 0.9816
_exptl_absorpt_correction_type multi-scan
_exptl_absorpt_process_details 'REQAB (Rigaku, 1998)'
_exptl_crystal_colour Colorless
_exptl_crystal_density_diffrn 1.292
_exptl_crystal_density_method 'not measured'
_exptl_crystal_description Prism
_exptl_crystal_F_000 896
_exptl_crystal_size_max 0.20
_exptl_crystal_size_mid 0.18
_exptl_crystal_size_min 0.12
_refine_diff_density_max 0.241
_refine_diff_density_min -0.210
_refine_diff_density_rms 0.050
_refine_ls_abs_structure_details 'Flack H D (1983), Acta Cryst. A39, 876-881'
_refine_ls_abs_structure_Flack 1.4(15)
_refine_ls_extinction_method none
_refine_ls_goodness_of_fit_ref 1.164
_refine_ls_hydrogen_treatment constr
_refine_ls_matrix_type full
_refine_ls_number_parameters 283
_refine_ls_number_reflns 4121
_refine_ls_number_restraints 0
_refine_ls_restrained_S_all 1.164
_refine_ls_R_factor_all 0.0916
_refine_ls_R_factor_gt 0.0585
_refine_ls_shift/su_max 0.000
_refine_ls_shift/su_mean 0.000
_refine_ls_structure_factor_coef Fsqd
_refine_ls_weighting_details 'calc w=1/[\s^2^(Fo^2^)+(0.0262P)^2^+1.2885P] where P=(Fo^2^+2Fc^2^)/3'
_refine_ls_weighting_scheme calc
_refine_ls_wR_factor_gt 0.1060
_refine_ls_wR_factor_ref 0.1182
_reflns_number_gt 3147
_reflns_number_total 4121
_reflns_threshold_expression >2sigma(I)
_cod_data_source_file c9ob01058k2.cif
_cod_data_source_block shelx
_cod_depositor_comments
;
The following automatic conversions were performed:

'_symmetry_cell_setting' value 'Orthorhombic' changed to
'orthorhombic' according to
/home/data/users/saulius/crontab/automatic-downloads/rss-feeds/RSC/lib/dictionaries/cif_core.dic
dictionary named 'cif_core.dic' version 2.4.2 from 2011-04-26.

'_exptl_absorpt_correction_type' value 'Multi-scan' changed to
'multi-scan' according to
/home/data/users/saulius/crontab/automatic-downloads/rss-feeds/RSC/lib/dictionaries/cif_core.dic
dictionary named 'cif_core.dic' version 2.4.2 from 2011-04-26.

Automatic conversion script
Id: cif_fix_values 4973 2017-02-22 13:04:09Z antanas 

 Adding full bibliography for 7156964.cif.
;
_cod_original_sg_symbol_H-M P2(1)2(1)2(1)
_cod_database_code 7156964

loop_
_symmetry_equiv_pos_as_xyz
'x, y, z'
'-x+1/2, -y, z+1/2'
'-x, y+1/2, -z+1/2'
'x+1/2, -y+1/2, -z'

loop_
_atom_site_label
_atom_site_type_symbol
_atom_site_fract_x
_atom_site_fract_y
_atom_site_fract_z
_atom_site_U_iso_or_equiv
_atom_site_adp_type
_atom_site_occupancy
_atom_site_symmetry_multiplicity
_atom_site_calc_flag
_atom_site_refinement_flags
O1 O 1.0697(5) 0.68905(18) 0.15597(8) 0.0495(7) Uani 1 1 d .
O2 O 0.8189(4) 0.83518(16) 0.15695(7) 0.0299(5) Uani 1 1 d .
O3 O 1.4628(4) 0.72142(17) 0.10097(7) 0.0361(6) Uani 1 1 d .
O4 O 1.4476(4) 0.88383(17) 0.06786(7) 0.0308(5) Uani 1 1 d .
O5 O 0.9724(4) 1.02457(16) -0.04092(7) 0.0311(6) Uani 1 1 d .
O6 O 0.9036(5) 1.09544(19) 0.02283(7) 0.0455(7) Uani 1 1 d .
N1 N 1.3418(5) 0.8047(2) 0.09587(8) 0.0289(6) Uani 1 1 d .
C1 C 0.7986(6) 0.9545(3) 0.23193(10) 0.0312(8) Uani 1 1 d .
H1 H 0.9375 0.9628 0.2149 0.037 Uiso 1 1 calc R
C2 C 0.7609(7) 1.0246(3) 0.26507(11) 0.0376(9) Uani 1 1 d .
H2 H 0.8751 1.0807 0.2708 0.045 Uiso 1 1 calc R
C3 C 0.5588(7) 1.0135(3) 0.28980(11) 0.0396(9) Uani 1 1 d .
H3A H 0.5363 1.0608 0.3129 0.047 Uiso 1 1 calc R
C4 C 0.3889(7) 0.9337(3) 0.28105(11) 0.0387(9) Uani 1 1 d .
H4 H 0.2472 0.9275 0.2975 0.046 Uiso 1 1 calc R
C5 C 0.4268(6) 0.8626(3) 0.24796(10) 0.0334(8) Uani 1 1 d .
H5 H 0.3108 0.8074 0.2420 0.040 Uiso 1 1 calc R
C6 C 0.6320(6) 0.8715(2) 0.22362(9) 0.0281(8) Uani 1 1 d .
C7 C 0.6769(6) 0.7878(2) 0.19012(10) 0.0320(8) Uani 1 1 d .
H7A H 0.7640 0.7242 0.2020 0.038 Uiso 1 1 calc R
H7B H 0.5205 0.7616 0.1790 0.038 Uiso 1 1 calc R
C8 C 1.0087(6) 0.7770(3) 0.14277(10) 0.0299(8) Uani 1 1 d .
C9 C 1.1365(6) 0.8402(2) 0.11124(9) 0.0248(7) Uani 1 1 d .
C10 C 1.0707(6) 0.9513(2) 0.09433(9) 0.0252(7) Uani 1 1 d .
H10 H 0.9033 0.9491 0.0826 0.030 Uiso 1 1 calc R
C11 C 1.2575(6) 0.9617(2) 0.05844(10) 0.0280(8) Uani 1 1 d .
H11 H 1.3274 1.0372 0.0589 0.034 Uiso 1 1 calc R
C12 C 1.1574(6) 0.9397(2) 0.01594(9) 0.0264(7) Uani 1 1 d .
C13 C 1.2059(6) 0.8510(3) -0.00600(10) 0.0343(8) Uani 1 1 d .
H13A H 1.3100 0.7964 0.0050 0.041 Uiso 1 1 calc R
H13B H 1.1366 0.8419 -0.0328 0.041 Uiso 1 1 calc R
C14 C 0.9934(6) 1.0290(2) -0.00030(10) 0.0277(7) Uani 1 1 d .
C15 C 0.8204(6) 1.1032(2) -0.06467(10) 0.0299(8) Uani 1 1 d .
C16 C 0.9064(7) 1.2204(3) -0.05694(11) 0.0436(9) Uani 1 1 d .
H16A H 0.8605 1.2430 -0.0288 0.065 Uiso 1 1 calc R
H16B H 0.8310 1.2696 -0.0772 0.065 Uiso 1 1 calc R
H16C H 1.0826 1.2238 -0.0598 0.065 Uiso 1 1 calc R
C17 C 0.5604(7) 1.0871(3) -0.05348(13) 0.0521(11) Uani 1 1 d .
H17A H 0.5181 1.0096 -0.0564 0.078 Uiso 1 1 calc R
H17B H 0.4586 1.1310 -0.0720 0.078 Uiso 1 1 calc R
H17C H 0.5340 1.1102 -0.0247 0.078 Uiso 1 1 calc R
C18 C 0.8725(7) 1.0699(3) -0.10886(10) 0.0429(10) Uani 1 1 d .
H18A H 1.0461 1.0770 -0.1143 0.064 Uiso 1 1 calc R
H18B H 0.7823 1.1173 -0.1279 0.064 Uiso 1 1 calc R
H18C H 0.8230 0.9936 -0.1131 0.064 Uiso 1 1 calc R
C19 C 1.0880(6) 1.0418(2) 0.12659(9) 0.0237(7) Uani 1 1 d .
C20 C 0.9057(6) 1.1203(2) 0.12884(10) 0.0292(8) Uani 1 1 d .
H20 H 0.7721 1.1165 0.1104 0.035 Uiso 1 1 calc R
C21 C 0.9180(6) 1.2041(2) 0.15799(10) 0.0331(8) Uani 1 1 d .
H21 H 0.7927 1.2572 0.1594 0.040 Uiso 1 1 calc R
C22 C 1.1115(6) 1.2104(3) 0.18476(10) 0.0335(8) Uani 1 1 d .
H22 H 1.1192 1.2678 0.2046 0.040 Uiso 1 1 calc R
C23 C 1.2950(6) 1.1334(3) 0.18294(10) 0.0307(8) Uani 1 1 d .
H23 H 1.4284 1.1377 0.2014 0.037 Uiso 1 1 calc R
C24 C 1.2818(6) 1.0494(2) 0.15364(10) 0.0271(7) Uani 1 1 d .
H24 H 1.4078 0.9966 0.1522 0.033 Uiso 1 1 calc R

loop_
_atom_site_aniso_label
_atom_site_aniso_U_11
_atom_site_aniso_U_22
_atom_site_aniso_U_33
_atom_site_aniso_U_23
_atom_site_aniso_U_13
_atom_site_aniso_U_12
O1 0.0546(17) 0.0293(13) 0.0647(17) 0.0208(12) 0.0163(15) 0.0129(13)
O2 0.0326(13) 0.0212(11) 0.0358(12) 0.0042(10) 0.0052(11) -0.0013(10)
O3 0.0418(15) 0.0251(12) 0.0414(14) -0.0005(10) -0.0024(11) 0.0113(12)
O4 0.0266(13) 0.0302(12) 0.0357(13) 0.0050(10) 0.0015(10) 0.0020(10)
O5 0.0410(15) 0.0223(11) 0.0301(13) 0.0017(9) -0.0012(11) 0.0058(11)
O6 0.0671(19) 0.0342(13) 0.0353(14) -0.0034(11) 0.0008(14) 0.0178(13)
N1 0.0329(17) 0.0234(14) 0.0304(15) 0.0014(11) -0.0010(13) 0.0038(13)
C1 0.0249(19) 0.0301(17) 0.039(2) 0.0041(15) -0.0023(15) -0.0039(16)
C2 0.046(2) 0.0255(18) 0.042(2) 0.0037(16) -0.0042(18) -0.0054(17)
C3 0.058(3) 0.0273(18) 0.033(2) 0.0038(15) -0.0016(19) 0.0109(19)
C4 0.039(2) 0.037(2) 0.040(2) 0.0124(16) 0.0084(18) 0.0076(18)
C5 0.032(2) 0.0282(17) 0.039(2) 0.0072(15) -0.0026(17) -0.0002(16)
C6 0.030(2) 0.0248(16) 0.0295(17) 0.0072(14) -0.0023(15) 0.0001(15)
C7 0.033(2) 0.0260(16) 0.0369(19) 0.0063(15) 0.0038(16) -0.0045(16)
C8 0.035(2) 0.0237(17) 0.0310(18) -0.0014(14) -0.0018(16) 0.0005(16)
C9 0.0257(19) 0.0189(14) 0.0297(17) -0.0026(13) -0.0028(15) 0.0022(14)
C10 0.0261(18) 0.0206(15) 0.0288(17) 0.0018(13) 0.0009(14) 0.0019(14)
C11 0.0319(19) 0.0155(15) 0.0365(19) 0.0015(13) -0.0032(15) -0.0017(14)
C12 0.0299(19) 0.0186(15) 0.0306(18) 0.0036(13) 0.0057(15) -0.0027(14)
C13 0.042(2) 0.0259(17) 0.0355(19) 0.0009(14) -0.0090(17) 0.0047(16)
C14 0.0307(19) 0.0256(16) 0.0269(18) -0.0004(14) 0.0042(15) -0.0039(15)
C15 0.033(2) 0.0248(16) 0.0320(19) 0.0049(14) -0.0048(16) 0.0042(16)
C16 0.053(2) 0.0257(17) 0.052(2) 0.0061(16) -0.005(2) 0.0019(18)
C17 0.037(2) 0.057(2) 0.063(3) 0.017(2) -0.006(2) -0.0002(19)
C18 0.056(3) 0.0327(18) 0.040(2) 0.0047(16) -0.008(2) 0.006(2)
C19 0.0241(17) 0.0188(15) 0.0281(17) 0.0035(13) 0.0031(14) -0.0005(14)
C20 0.0296(19) 0.0284(17) 0.0297(17) 0.0013(14) -0.0021(15) -0.0025(16)
C21 0.036(2) 0.0238(16) 0.0397(19) 0.0012(15) 0.0036(18) 0.0034(16)
C22 0.042(2) 0.0224(16) 0.0367(19) -0.0037(14) 0.0067(18) -0.0057(17)
C23 0.034(2) 0.0274(17) 0.0313(18) 0.0027(14) -0.0008(16) -0.0062(16)
C24 0.0239(18) 0.0220(15) 0.0355(19) 0.0039(14) -0.0016(15) 0.0020(14)

loop_
_atom_type_symbol
_atom_type_description
_atom_type_scat_dispersion_real
_atom_type_scat_dispersion_imag
_atom_type_scat_source
C C 0.0033 0.0016 'International Tables Vol C Tables 4.2.6.8 and 6.1.1.4'
H H 0.0000 0.0000 'International Tables Vol C Tables 4.2.6.8 and 6.1.1.4'
N N 0.0061 0.0033 'International Tables Vol C Tables 4.2.6.8 and 6.1.1.4'
O O 0.0106 0.0060 'International Tables Vol C Tables 4.2.6.8 and 6.1.1.4'

loop_
_geom_angle_atom_site_label_1
_geom_angle_atom_site_label_2
_geom_angle_atom_site_label_3
_geom_angle
C8 O2 C7 117.5(2)
N1 O4 C11 106.0(2)
C14 O5 C15 122.4(2)
O3 N1 C9 133.9(3)
O3 N1 O4 114.6(2)
C9 N1 O4 111.4(2)
C2 C1 C6 119.9(3)
C2 C1 H1 120.1
C6 C1 H1 120.1
C3 C2 C1 120.4(3)
C3 C2 H2 119.8
C1 C2 H2 119.8
C2 C3 C4 120.1(3)
C2 C3 H3A 119.9
C4 C3 H3A 119.9
C3 C4 C5 119.6(3)
C3 C4 H4 120.2
C5 C4 H4 120.2
C6 C5 C4 120.6(3)
C6 C5 H5 119.7
C4 C5 H5 119.7
C5 C6 C1 119.3(3)
C5 C6 C7 119.2(3)
C1 C6 C7 121.4(3)
O2 C7 C6 110.3(2)
O2 C7 H7A 109.6
C6 C7 H7A 109.6
O2 C7 H7B 109.6
C6 C7 H7B 109.6
H7A C7 H7B 108.1
O1 C8 O2 124.7(3)
O1 C8 C9 125.6(3)
O2 C8 C9 109.5(3)
N1 C9 C8 120.5(3)
N1 C9 C10 111.7(3)
C8 C9 C10 127.7(3)
C9 C10 C19 113.1(2)
C9 C10 C11 100.5(2)
C19 C10 C11 114.0(2)
C9 C10 H10 109.6
C19 C10 H10 109.6
C11 C10 H10 109.6
O4 C11 C12 109.9(2)
O4 C11 C10 105.8(2)
C12 C11 C10 114.8(3)
O4 C11 H11 108.8
C12 C11 H11 108.8
C10 C11 H11 108.8
C13 C12 C11 124.1(3)
C13 C12 C14 121.9(3)
C11 C12 C14 114.0(3)
C12 C13 H13A 120.0
C12 C13 H13B 120.0
H13A C13 H13B 120.0
O6 C14 O5 127.2(3)
O6 C14 C12 121.2(3)
O5 C14 C12 111.6(3)
O5 C15 C17 109.5(3)
O5 C15 C18 101.7(2)
C17 C15 C18 112.1(3)
O5 C15 C16 110.2(3)
C17 C15 C16 112.5(3)
C18 C15 C16 110.3(3)
C15 C16 H16A 109.5
C15 C16 H16B 109.5
H16A C16 H16B 109.5
C15 C16 H16C 109.5
H16A C16 H16C 109.5
H16B C16 H16C 109.5
C15 C17 H17A 109.5
C15 C17 H17B 109.5
H17A C17 H17B 109.5
C15 C17 H17C 109.5
H17A C17 H17C 109.5
H17B C17 H17C 109.5
C15 C18 H18A 109.5
C15 C18 H18B 109.5
H18A C18 H18B 109.5
C15 C18 H18C 109.5
H18A C18 H18C 109.5
H18B C18 H18C 109.5
C24 C19 C20 118.7(3)
C24 C19 C10 121.9(3)
C20 C19 C10 119.4(3)
C21 C20 C19 120.4(3)
C21 C20 H20 119.8
C19 C20 H20 119.8
C22 C21 C20 120.1(3)
C22 C21 H21 119.9
C20 C21 H21 119.9
C21 C22 C23 120.4(3)
C21 C22 H22 119.8
C23 C22 H22 119.8
C22 C23 C24 119.3(3)
C22 C23 H23 120.3
C24 C23 H23 120.3
C19 C24 C23 121.0(3)
C19 C24 H24 119.5
C23 C24 H24 119.5

loop_
_geom_bond_atom_site_label_1
_geom_bond_atom_site_label_2
_geom_bond_distance
O1 C8 1.204(4)
O2 C8 1.348(4)
O2 C7 1.447(4)
O3 N1 1.229(3)
O4 N1 1.446(3)
O4 C11 1.450(4)
O5 C14 1.315(4)
O5 C15 1.488(4)
O6 C14 1.209(4)
N1 C9 1.312(4)
C1 C2 1.385(5)
C1 C6 1.396(4)
C1 H1 0.9500
C2 C3 1.379(5)
C2 H2 0.9500
C3 C4 1.383(5)
C3 H3A 0.9500
C4 C5 1.391(5)
C4 H4 0.9500
C5 C6 1.384(5)
C5 H5 0.9500
C6 C7 1.508(4)
C7 H7A 0.9900
C7 H7B 0.9900
C8 C9 1.459(4)
C9 C10 1.507(4)
C10 C19 1.520(4)
C10 C11 1.556(4)
C10 H10 1.0000
C11 C12 1.502(4)
C11 H11 1.0000
C12 C13 1.321(4)
C12 C14 1.512(4)
C13 H13A 0.9500
C13 H13B 0.9500
C15 C17 1.495(5)
C15 C18 1.509(5)
C15 C16 1.530(4)
C16 H16A 0.9800
C16 H16B 0.9800
C16 H16C 0.9800
C17 H17A 0.9800
C17 H17B 0.9800
C17 H17C 0.9800
C18 H18A 0.9800
C18 H18B 0.9800
C18 H18C 0.9800
C19 C24 1.385(4)
C19 C20 1.394(4)
C20 C21 1.392(4)
C20 H20 0.9500
C21 C22 1.376(5)
C21 H21 0.9500
C22 C23 1.385(5)
C22 H22 0.9500
C23 C24 1.396(4)
C23 H23 0.9500
C24 H24 0.9500

loop_
_geom_torsion_atom_site_label_1
_geom_torsion_atom_site_label_2
_geom_torsion_atom_site_label_3
_geom_torsion_atom_site_label_4
_geom_torsion
C11 O4 N1 O3 166.9(2)
C11 O4 N1 C9 -14.7(3)
C6 C1 C2 C3 -0.5(5)
C1 C2 C3 C4 -1.6(5)
C2 C3 C4 C5 2.0(5)
C3 C4 C5 C6 -0.4(5)
C4 C5 C6 C1 -1.6(5)
C4 C5 C6 C7 175.3(3)
C2 C1 C6 C5 2.0(5)
C2 C1 C6 C7 -174.8(3)
C8 O2 C7 C6 133.1(3)
C5 C6 C7 O2 152.4(3)
C1 C6 C7 O2 -30.8(4)
C7 O2 C8 O1 -0.7(5)
C7 O2 C8 C9 -176.9(3)
O3 N1 C9 C8 2.9(5)
O4 N1 C9 C8 -175.1(2)
O3 N1 C9 C10 179.2(3)
O4 N1 C9 C10 1.3(3)
O1 C8 C9 N1 -3.0(5)
O2 C8 C9 N1 173.2(3)
O1 C8 C9 C10 -178.7(3)
O2 C8 C9 C10 -2.5(4)
N1 C9 C10 C19 -110.4(3)
C8 C9 C10 C19 65.6(4)
N1 C9 C10 C11 11.5(3)
C8 C9 C10 C11 -172.5(3)
N1 O4 C11 C12 -103.2(3)
N1 O4 C11 C10 21.2(3)
C9 C10 C11 O4 -19.6(3)
C19 C10 C11 O4 101.7(3)
C9 C10 C11 C12 101.7(3)
C19 C10 C11 C12 -137.0(3)
O4 C11 C12 C13 11.2(4)
C10 C11 C12 C13 -107.9(4)
O4 C11 C12 C14 -168.7(2)
C10 C11 C12 C14 72.3(3)
C15 O5 C14 O6 -2.1(5)
C15 O5 C14 C12 179.8(2)
C13 C12 C14 O6 161.9(3)
C11 C12 C14 O6 -18.2(4)
C13 C12 C14 O5 -19.9(4)
C11 C12 C14 O5 160.0(3)
C14 O5 C15 C17 -65.6(4)
C14 O5 C15 C18 175.6(3)
C14 O5 C15 C16 58.6(4)
C9 C10 C19 C24 44.1(4)
C11 C10 C19 C24 -70.0(4)
C9 C10 C19 C20 -136.7(3)
C11 C10 C19 C20 109.3(3)
C24 C19 C20 C21 -0.5(4)
C10 C19 C20 C21 -179.7(3)
C19 C20 C21 C22 0.3(5)
C20 C21 C22 C23 -0.1(5)
C21 C22 C23 C24 0.1(5)
C20 C19 C24 C23 0.5(4)
C10 C19 C24 C23 179.7(3)
C22 C23 C24 C19 -0.3(5)
